data_7710827
loop_
_publ_author_name
'Burt, Liam K.'
'Dewhurst, Rian D.'
'Hill, Anthony F.'
'Kong, Richard Y.'
'Nahon, Emily E.'
'Onn, Chee S.'

_publ_section_title
;
 Heterobimetallic \m2-halocarbyne complexes
;
_journal_name_full 'Dalton Transactions'
_journal_paper_doi 10.1039/D2DT01558G
_journal_year 2022
_chemical_formula_moiety '2(C54 H52 B Cl Mo N6 O2 P2 Pt), 2.5(C2 H3 N)'
_chemical_formula_sum 'C113 H111.5 B2 Cl2 Mo2 N14.5 O4 P4 Pt2'
_chemical_formula_weight 2535.12
_space_group_crystal_system triclinic
_space_group_IT_number 2
_space_group_name_Hall '-P 1'
_space_group_name_H-M_alt 'P -1'
_atom_sites_solution_hydrogens geom
_atom_sites_solution_primary dual
_audit_creation_date 2021-04-23
_audit_creation_method
;
Olex2 1.2
(compiled 2018.05.29 svn.r3508 for OlexSys, GUI svn.r5506)
;
_audit_update_record
;
2022-05-15 deposited with the CCDC.	2022-07-27 downloaded from the CCDC.
;
_cell_angle_alpha 71.105(2)
_cell_angle_beta 80.456(2)
_cell_angle_gamma 78.496(2)
_cell_formula_units_Z 2
_cell_length_a 11.5638(2)
_cell_length_b 21.0076(4)
_cell_length_c 24.0458(5)
_cell_measurement_reflns_used 22075
_cell_measurement_temperature 150.00(10)
_cell_measurement_theta_max 73.6670
_cell_measurement_theta_min 4.1790
_cell_volume 5383.22(19)
_computing_cell_refinement 'CrysAlisPro 1.171.40.79a (Rigaku OD, 2020)'
_computing_data_collection 'CrysAlisPro 1.171.40.79a (Rigaku OD, 2020)'
_computing_data_reduction 'CrysAlisPro 1.171.40.79a (Rigaku OD, 2020)'
_computing_molecular_graphics 'Olex2 (Dolomanov et al., 2009)'
_computing_publication_material 'Olex2 (Dolomanov et al., 2009)'
_computing_structure_refinement 'ShelXL (Sheldrick, 2015)'
_computing_structure_solution 'ShelXT (Sheldrick, 2015)'
_diffrn_ambient_environment N~2~
_diffrn_ambient_temperature 150.00(10)
_diffrn_detector 'CCD plate'
_diffrn_detector_area_resol_mean 8.1297
_diffrn_detector_type EosS2
_diffrn_measured_fraction_theta_full 0.995
_diffrn_measured_fraction_theta_max 0.989
_diffrn_measurement_details
;
List of Runs (angles in degrees, time in seconds):

  # Type    Start    End  Width  t~exp~   \w     \q     \k     \f   Frames
#--------------------------------------------------------------------------
  1  \w    -32.00  89.00   1.00    1.00    --   37.05   0.00 -30.00  121
  2  \w     27.00  78.00   1.00    1.00    --   37.05-125.00 150.00   51
  3  \w     24.00  97.00   1.00    1.00    --   37.05  38.00-180.00   73
  4  \w    -32.00  56.00   1.00    1.00    --   37.05 -38.00 -90.00   88
  5  \w      7.00  71.00   1.00    1.00    --   37.05 -99.00  60.00   64
  6  \w    -30.00  52.00   1.00    1.00    --   37.05 -57.00-180.00   82
  7  \w     38.00  88.00   1.00    1.00    --   37.05-125.00-120.00   50
  8  \w     11.00  76.00   1.00    1.00    --   37.05 -99.00 -60.00   65
  9  \w     44.00 112.00   1.00    4.02    --  111.00 -50.00-150.00   68
 10  \w     77.00 109.00   1.00    4.02    --  111.00-111.00  30.00   32
 11  \w     42.00 116.00   1.00    4.02    --  111.00 -38.00  60.00   74
 12  \w    107.00 135.00   1.00    4.02    --  111.00  77.00 120.00   28
 13  \w    136.00 168.00   1.00    4.02    --  111.00  77.00 120.00   32
 14  \w     46.00 129.00   1.00    4.02    --  111.00 -64.00 -30.00   83
 15  \w     45.00 128.00   1.00    4.02    --  111.00 -38.00 -30.00   83
 16  \w     77.00 104.00   1.00    4.02    --  111.00 -92.00-150.00   27
 17  \w     41.00 109.00   1.00    4.02    --  111.00-111.00   0.00   68
 18  \w     70.00 108.00   1.00    4.02    --  111.00-111.00 -60.00   38
 19  \w     42.00  70.00   1.00    4.02    --  111.00 -92.00-150.00   28
 20  \w     41.00  68.00   1.00    4.02    --  111.00-111.00 -60.00   27
 21  \w     45.00 157.00   1.00    4.02    --  111.00 -12.00 -60.00  112
 22  \w     42.00 136.00   1.00    4.02    --  111.00 -25.00 120.00   94
 23  \w     57.00 109.00   1.00    4.02    --  111.00-111.00 120.00   52
 24  \w     52.00 138.00   1.00    4.02    --  111.00 -77.00 120.00   86
 25  \w     41.00 152.00   1.00    4.02    --  111.00 -12.00-150.00  111
;
_diffrn_measurement_device 'four-circle diffractometer'
_diffrn_measurement_device_type 'SuperNova, Dual, Cu at home/near, EosS2'
_diffrn_measurement_method '\w scans'
_diffrn_orient_matrix_type 'CrysAlisPro convention (1999,Acta A55,543-557)'
_diffrn_orient_matrix_UB_11 0.0319380000
_diffrn_orient_matrix_UB_12 -0.0497103000
_diffrn_orient_matrix_UB_13 -0.0372823000
_diffrn_orient_matrix_UB_21 0.0591959000
_diffrn_orient_matrix_UB_22 0.0540726000
_diffrn_orient_matrix_UB_23 -0.0504633000
_diffrn_orient_matrix_UB_31 0.1190897000
_diffrn_orient_matrix_UB_32 -0.0276246000
_diffrn_orient_matrix_UB_33 0.0265401000
_diffrn_radiation_monochromator mirror
_diffrn_radiation_probe x-ray
_diffrn_radiation_type CuK\a
_diffrn_radiation_wavelength 1.54184
_diffrn_reflns_av_R_equivalents 0.0248
_diffrn_reflns_av_unetI/netI 0.0374
_diffrn_reflns_Laue_measured_fraction_full 0.995
_diffrn_reflns_Laue_measured_fraction_max 0.989
_diffrn_reflns_limit_h_max 14
_diffrn_reflns_limit_h_min -9
_diffrn_reflns_limit_k_max 24
_diffrn_reflns_limit_k_min -25
_diffrn_reflns_limit_l_max 29
_diffrn_reflns_limit_l_min -27
_diffrn_reflns_number 41701
_diffrn_reflns_point_group_measured_fraction_full 0.995
_diffrn_reflns_point_group_measured_fraction_max 0.989
_diffrn_reflns_theta_full 67.684
_diffrn_reflns_theta_max 72.124
_diffrn_reflns_theta_min 3.925
_diffrn_source 'micro-focus sealed X-ray tube'
_diffrn_source_type 'SuperNova (Cu) X-ray Source'
_exptl_absorpt_coefficient_mu 8.101
_exptl_absorpt_correction_T_max 0.730
_exptl_absorpt_correction_T_min 0.313
_exptl_absorpt_correction_type analytical
_exptl_absorpt_process_details
;
CrysAlisPro 1.171.40.79a (Rigaku Oxford Diffraction, 2020)
Analytical numeric absorption correction using a multifaceted crystal
			model based on expressions derived by R.C. Clark & J.S. Reid.
(Clark, R. C. & Reid, J. S. (1995). Acta Cryst. A51, 887-897)
Empirical absorption correction using spherical harmonics,
 implemented in SCALE3 ABSPACK scaling algorithm.
;
_exptl_crystal_colour 'clear light orange'
_exptl_crystal_density_diffrn 1.564
_exptl_crystal_description block
_exptl_crystal_F_000 2534
_exptl_crystal_recrystallization_method 'Re-crystallisation from solvent: THF, MeCN'
_exptl_crystal_size_max 0.202
_exptl_crystal_size_mid 0.086
_exptl_crystal_size_min 0.052
_refine_diff_density_max 1.591
_refine_diff_density_min -1.495
_refine_diff_density_rms 0.102
_refine_ls_extinction_method none
_refine_ls_goodness_of_fit_ref 1.136
_refine_ls_hydrogen_treatment constr
_refine_ls_matrix_type full
_refine_ls_number_parameters 1303
_refine_ls_number_reflns 20974
_refine_ls_number_restraints 15
_refine_ls_restrained_S_all 1.135
_refine_ls_R_factor_all 0.0407
_refine_ls_R_factor_gt 0.0373
_refine_ls_shift/su_max 0.003
_refine_ls_shift/su_mean 0.000
_refine_ls_structure_factor_coef Fsqd
_refine_ls_weighting_details 'w=1/[\s^2^(Fo^2^)+(0.0213P)^2^+17.4226P] where P=(Fo^2^+2Fc^2^)/3'
_refine_ls_weighting_scheme calc
_refine_ls_wR_factor_gt 0.0848
_refine_ls_wR_factor_ref 0.0865
_reflns_Friedel_coverage 0.000
_reflns_number_gt 19434
_reflns_number_total 20974
_reflns_threshold_expression 'I > 2\s(I)'
_cod_data_source_file d2dt01558g2.cif
_cod_data_source_block lb050_faces
_cod_original_formula_sum 'C113 H111.50 B2 Cl2 Mo2 N14.50 O4 P4 Pt2'
_cod_database_code 7710827
_publcif_datablock.id {216c8644-6d6c-4037-8803-df5011f9691b}

_shelx_shelxl_version_number 2016/6
_chemical_oxdiff_formula C113H111B2Cl2Mo2N14.5O4P4Pt2
_chemical_oxdiff_usercomment 'Vap diff, THF/MeCN, 5 degC o/n'
_shelx_space_group_comment
;
The symmetry employed for this shelxl refinement is uniquely defined
by the following loop, which should always be used as a source of
symmetry information in preference to the above space-group names.
They are only intended as comments.
;
_reflns_odcompleteness_completeness 98.90
_reflns_odcompleteness_iscentric 1
_reflns_odcompleteness_theta 71.98
_olex2_refinement_description
;
1. Fixed Uiso
 At 1.2 times of:
  All B(H) groups, All C(H) groups
 At 1.5 times of:
  All C(H,H,H) groups
2. Rigid bond restraints
 C84, C85, N10
 with sigma for 1-2 distances of 0.01 and sigma for 1-3 distances of 0.01
3. Uiso/Uaniso restraints and constraints
C84 \\sim C85 \\sim N10: within 1.7A with sigma of 0.04 and sigma for terminal
atoms of 0.08
Uanis(C61B) = Uanis(C62B) = Uanis(C63B) = Uanis(C64B)
4. Others
 Fixed Sof: N10(0.5) C85(0.5) C84(0.5) H84A(0.5) H84B(0.5) H84C(0.5)
5.a Ternary CH refined with riding coordinates:
 B1A(H1A), B1B(H1B)
5.b Aromatic/amide H refined with riding coordinates:
 C65B(H65B), C31B(H31B), C21B(H21B), C31A(H31A), C25B(H25B), C6B(H6B),
 C75A(H75A), C35A(H35A), C41A(H41A), C41B(H41B), C6A(H6A), C65A(H65A),
 C51B(H51B), C71A(H71A), C51A(H51A), C55B(H55B), C35B(H35B), C25A(H25A),
 C42A(H42A), C71B(H71B), C16B(H16B), C32A(H32A), C23B(H23B), C16A(H16A),
 C21A(H21A), C75B(H75B), C22B(H22B), C33A(H33A), C64B(H64B), C11A(H11A),
 C61A(H61A), C73A(H73A), C11B(H11B), C72B(H72B), C73B(H73B), C42B(H42B),
 C72A(H72A), C52A(H52A), C24A(H24A), C45A(H45A), C32B(H32B), C53A(H53A),
 C34A(H34A), C55A(H55A), C53B(H53B), C54B(H54B), C52B(H52B), C43A(H43A),
 C24B(H24B), C45B(H45B), C34B(H34B), C33B(H33B), C74A(H74A), C54A(H54A),
 C74B(H74B), C44A(H44A), C23A(H23A), C62A(H62A), C63A(H63A), C64A(H64A),
 C22A(H22A), C43B(H43B), C44B(H44B), C61B(H61B), C63B(H63B), C62B(H62B)
5.c Idealised Me refined as rotating group:
 C14B(H14A,H14B,H14C), C9A(H9AA,H9AB,H9AC), C4B(H4BA,H4BB,H4BC), C4A(H4AA,H4AB,
 H4AC), C9B(H9BA,H9BB,H9BC), C8A(H8AA,H8AB,H8AC), C18A(H18D,H18E,H18F),
 C8B(H8BA,H8BB,H8BC), C18B(H18A,H18B,H18C), C13B(H13A,H13B,H13C), C14A(H14D,
 H14E,H14F), C13A(H13D,H13E,H13F), C80(H80A,H80B,H80C), C82(H82A,H82B,H82C),
 C84(H84A,H84B,H84C)
;
_ins_header
;
TITL LB050_faces in P-1 
REM P-1 (#2 in standard setting)
CELL 1.54184  11.563793  21.007607  24.045758  71.1053  80.4559  78.4959
ZERR    2.00   0.000189   0.000443   0.000487   0.0019   0.0015   0.0016
LATT  1
SFAC C H B N O P Cl Mo Pt
UNIT 226.00 222.00 4.00 29.00 8.00 8.00 4.00 4.00 4.00
TREF
HKLF 4
END
;
_olex2_submission_special_instructions 'No special instructions were received'
_oxdiff_exptl_absorpt_empirical_details
;
Empirical correction (ABSPACK) includes:
- Absorption correction using spherical harmonics
- Frame scaling
;
_oxdiff_exptl_absorpt_empirical_full_max 1.134
_oxdiff_exptl_absorpt_empirical_full_min 0.887
_publcif_funding_html
;
;

loop_
_space_group_symop_operation_xyz
'x, y, z'
'-x, -y, -z'

loop_
_atom_site_label
_atom_site_type_symbol
_atom_site_fract_x
_atom_site_fract_y
_atom_site_fract_z
_atom_site_U_iso_or_equiv
_atom_site_adp_type
_atom_site_occupancy
_atom_site_site_symmetry_order
_atom_site_calc_flag
_atom_site_refinement_flags_posn
_atom_site_refinement_flags_adp
_atom_site_refinement_flags_occupancy
_atom_site_disorder_assembly
_atom_site_disorder_group
Pt1B Pt 0.55288(2) 0.60407(2) 0.69246(2) 0.01862(4) Uani 1 1 d . . . . .
Pt1A Pt 0.37762(2) 0.06756(2) 0.77828(2) 0.02075(5) Uani 1 1 d . . . . .
Mo1A Mo 0.59091(3) 0.02418(2) 0.71794(2) 0.02042(7) Uani 1 1 d . . . . .
Mo1B Mo 0.71392(3) 0.53813(2) 0.77609(2) 0.02143(7) Uani 1 1 d . . . . .
Cl1B Cl 0.61124(10) 0.70304(5) 0.76811(5) 0.0305(2) Uani 1 1 d . . . . .
P1B P 0.44814(9) 0.70717(5) 0.64968(5) 0.0202(2) Uani 1 1 d . . . . .
P2A P 0.29380(9) -0.01723(5) 0.85648(5) 0.0215(2) Uani 1 1 d . . . . .
P2B P 0.51253(9) 0.53896(5) 0.63658(5) 0.0214(2) Uani 1 1 d . . . . .
P1A P 0.25628(9) 0.16262(5) 0.78996(5) 0.0225(2) Uani 1 1 d . . . . .
Cl1A Cl 0.50296(10) 0.19492(5) 0.67345(6) 0.0348(2) Uani 1 1 d . . . . .
O2A O 0.4100(3) -0.07616(16) 0.73629(14) 0.0290(7) Uani 1 1 d . . . . .
N5A N 0.5886(3) 0.04139(18) 0.62057(15) 0.0228(7) Uani 1 1 d . . . . .
N3A N 0.7541(3) 0.07628(18) 0.68832(16) 0.0228(7) Uani 1 1 d . . . . .
N5B N 0.8738(3) 0.58679(19) 0.77220(17) 0.0264(8) Uani 1 1 d . . . . .
N4A N 0.8295(3) 0.06789(19) 0.64001(17) 0.0250(7) Uani 1 1 d . . . . .
N3B N 0.6846(3) 0.54200(19) 0.86962(16) 0.0248(7) Uani 1 1 d . . . . .
N2B N 0.9119(3) 0.44335(19) 0.85823(16) 0.0251(7) Uani 1 1 d . . . . .
O2B O 0.8256(3) 0.5069(2) 0.65822(16) 0.0397(8) Uani 1 1 d . . . . .
O1A O 0.6319(3) -0.0186(2) 0.85175(16) 0.0451(9) Uani 1 1 d . . . . .
N1A N 0.7329(3) -0.06350(18) 0.70667(16) 0.0220(7) Uani 1 1 d . . . . .
O1B O 0.5071(3) 0.45261(18) 0.80160(17) 0.0400(8) Uani 1 1 d . . . . .
N6B N 0.9414(3) 0.5648(2) 0.81865(17) 0.0280(8) Uani 1 1 d . . . . .
N2A N 0.8150(3) -0.05458(19) 0.65757(16) 0.0242(7) Uani 1 1 d . . . . .
N1B N 0.8362(3) 0.44156(19) 0.82024(17) 0.0262(8) Uani 1 1 d . . . . .
N6A N 0.6942(3) 0.03701(18) 0.58449(16) 0.0242(7) Uani 1 1 d . . . . .
N4B N 0.7795(3) 0.53012(19) 0.90105(16) 0.0262(8) Uani 1 1 d . . . . .
C30B C 0.3365(4) 0.7419(2) 0.6999(2) 0.0246(9) Uani 1 1 d . . . . .
C30A C 0.1311(4) 0.1592(2) 0.8481(2) 0.0242(8) Uani 1 1 d . . . . .
C65B C 0.2893(4) 0.5258(2) 0.7009(3) 0.0364(11) Uani 1 1 d . . . . .
H65B H 0.312026 0.549279 0.723028 0.044 Uiso 1 1 calc R . . . .
C31B C 0.3228(4) 0.7074(3) 0.7599(2) 0.0307(10) Uani 1 1 d . . . . .
H31B H 0.368883 0.665256 0.774608 0.037 Uiso 1 1 calc R . . . .
C70A C 0.1544(4) -0.0354(2) 0.8429(2) 0.0259(9) Uani 1 1 d . . . . .
C3B C 0.7750(4) 0.5208(2) 0.6992(2) 0.0285(9) Uani 1 1 d . . . . .
C2B C 0.5824(4) 0.4856(2) 0.7891(2) 0.0304(10) Uani 1 1 d . . . . .
C70B C 0.5964(4) 0.4530(2) 0.6403(2) 0.0254(9) Uani 1 1 d . . . . .
C21B C 0.5376(4) 0.8287(2) 0.6373(2) 0.0273(9) Uani 1 1 d . . . . .
H21B H 0.476899 0.837089 0.665817 0.033 Uiso 1 1 calc R . . . .
C10A C 0.7960(4) 0.1197(2) 0.7074(2) 0.0264(9) Uani 1 1 d . . . . .
C31A C 0.1365(4) 0.1734(2) 0.9003(2) 0.0266(9) Uani 1 1 d . . . . .
H31A H 0.206137 0.184721 0.906469 0.032 Uiso 1 1 calc R . . . .
C20A C 0.3388(4) 0.2194(2) 0.8058(2) 0.0284(9) Uani 1 1 d . . . . .
C14B C 0.8797(5) 0.6717(3) 0.6718(2) 0.0398(12) Uani 1 1 d . . . . .
H14A H 0.881553 0.639051 0.651359 0.060 Uiso 1 1 calc GR . . . .
H14B H 0.929038 0.704897 0.648899 0.060 Uiso 1 1 calc GR . . . .
H14C H 0.799644 0.693957 0.677464 0.060 Uiso 1 1 calc GR . . . .
C60A C 0.3763(4) -0.1042(2) 0.8846(2) 0.0271(9) Uani 1 1 d . . . . .
C25B C 0.6430(5) 0.7579(2) 0.5783(2) 0.0352(11) Uani 1 1 d . . . . .
H25B H 0.653183 0.718338 0.567410 0.042 Uiso 1 1 calc R . . . .
C10B C 0.5872(4) 0.5564(2) 0.9050(2) 0.0297(10) Uani 1 1 d . . . . .
C6B C 0.9480(4) 0.3397(2) 0.8498(2) 0.0311(10) Uani 1 1 d . . . . .
H6B H 0.979963 0.294347 0.854098 0.037 Uiso 1 1 calc R . . . .
C75A C 0.1139(4) -0.0023(2) 0.7882(2) 0.0312(10) Uani 1 1 d . . . . .
H75A H 0.155846 0.029431 0.760024 0.037 Uiso 1 1 calc R . . . .
C20B C 0.5489(4) 0.7701(2) 0.61990(19) 0.0239(8) Uani 1 1 d . . . . .
C15B C 0.9248(4) 0.6360(2) 0.7307(2) 0.0282(9) Uani 1 1 d . . . . .
C35A C 0.0261(4) 0.1407(2) 0.8406(2) 0.0286(9) Uani 1 1 d . . . . .
H35A H 0.021322 0.129737 0.806649 0.034 Uiso 1 1 calc R . . . .
C1B C 0.6226(4) 0.6294(2) 0.74962(19) 0.0272(9) Uani 1 1 d . . . . .
C9A C 0.7422(5) 0.1387(3) 0.7619(2) 0.0350(11) Uani 1 1 d . . . . .
H9AA H 0.657985 0.151973 0.760930 0.053 Uiso 1 1 calc GR . . . .
H9AB H 0.776205 0.176060 0.763712 0.053 Uiso 1 1 calc GR . . . .
H9AC H 0.757861 0.100387 0.796190 0.053 Uiso 1 1 calc GR . . . .
C3A C 0.4677(4) -0.0358(2) 0.7347(2) 0.0301(10) Uani 1 1 d . . . . .
C50B C 0.5430(4) 0.5846(2) 0.5585(2) 0.0262(9) Uani 1 1 d . . . . .
C4B C 0.7891(5) 0.3547(2) 0.7806(2) 0.0339(10) Uani 1 1 d . . . . .
H4BA H 0.707684 0.356536 0.797416 0.051 Uiso 1 1 calc GR . . . .
H4BB H 0.821963 0.308708 0.781350 0.051 Uiso 1 1 calc GR . . . .
H4BC H 0.793577 0.383775 0.740462 0.051 Uiso 1 1 calc GR . . . .
C2A C 0.6135(4) -0.0028(3) 0.8036(2) 0.0314(10) Uani 1 1 d . . . . .
C41A C 0.2148(4) 0.1964(2) 0.6722(2) 0.0293(9) Uani 1 1 d . . . . .
H41A H 0.274455 0.159720 0.671151 0.035 Uiso 1 1 calc R . . . .
C41B C 0.3872(5) 0.7648(2) 0.5310(2) 0.0330(10) Uani 1 1 d . . . . .
H41B H 0.454725 0.785551 0.522151 0.040 Uiso 1 1 calc R . . . .
C6A C 0.8530(4) -0.1622(2) 0.7112(2) 0.0315(10) Uani 1 1 d . . . . .
H6A H 0.887294 -0.207680 0.724444 0.038 Uiso 1 1 calc R . . . .
C65A C 0.3630(4) -0.1566(2) 0.8628(2) 0.0317(10) Uani 1 1 d . . . . .
H65A H 0.311091 -0.147646 0.834591 0.038 Uiso 1 1 calc R . . . .
C40B C 0.3601(4) 0.7227(2) 0.5881(2) 0.0258(9) Uani 1 1 d . . . . .
C51B C 0.6541(4) 0.6048(2) 0.5420(2) 0.0283(9) Uani 1 1 d . . . . .
H51B H 0.706402 0.594130 0.570314 0.034 Uiso 1 1 calc R . . . .
C50A C 0.2692(4) 0.0079(2) 0.9241(2) 0.0259(9) Uani 1 1 d . . . . .
C17A C 0.6710(4) 0.0492(2) 0.5287(2) 0.0294(10) Uani 1 1 d . . . . .
C71A C 0.0916(4) -0.0840(3) 0.8843(2) 0.0322(10) Uani 1 1 d . . . . .
H71A H 0.119668 -0.107915 0.920589 0.039 Uiso 1 1 calc R . . . .
C51A C 0.3595(5) 0.0361(3) 0.9343(2) 0.0335(10) Uani 1 1 d . . . . .
H51A H 0.425150 0.043148 0.906219 0.040 Uiso 1 1 calc R . . . .
C55B C 0.4660(5) 0.6009(3) 0.5152(2) 0.0362(11) Uani 1 1 d . . . . .
H55B H 0.391843 0.586942 0.524820 0.043 Uiso 1 1 calc R . . . .
C1A C 0.4946(4) 0.1117(2) 0.71429(19) 0.0262(9) Uani 1 1 d . . . . .
C7A C 0.8878(4) -0.1143(2) 0.6600(2) 0.0288(9) Uani 1 1 d . . . . .
C60B C 0.3628(4) 0.5164(2) 0.6511(3) 0.0339(11) Uani 1 1 d . . . . .
C5B C 0.8582(4) 0.3781(2) 0.8158(2) 0.0269(9) Uani 1 1 d . . . . .
C35B C 0.2650(4) 0.8046(3) 0.6791(2) 0.0340(10) Uani 1 1 d . . . . .
H35B H 0.271482 0.828145 0.638924 0.041 Uiso 1 1 calc R . . . .
C25A C 0.2980(5) 0.2887(2) 0.7968(2) 0.0368(11) Uani 1 1 d . . . . .
H25A H 0.230321 0.309186 0.777712 0.044 Uiso 1 1 calc R . . . .
C5A C 0.7556(4) -0.1290(2) 0.7394(2) 0.0263(9) Uani 1 1 d . . . . .
C42A C 0.1609(4) 0.2336(3) 0.6215(2) 0.0327(10) Uani 1 1 d . . . . .
H42A H 0.185537 0.222271 0.586619 0.039 Uiso 1 1 calc R . . . .
C71B C 0.5626(4) 0.3976(2) 0.6863(2) 0.0307(10) Uani 1 1 d . . . . .
H71B H 0.500376 0.404646 0.714638 0.037 Uiso 1 1 calc R . . . .
C16B C 1.0258(5) 0.6456(3) 0.7502(2) 0.0341(10) Uani 1 1 d . . . . .
H16B H 1.076030 0.677205 0.729977 0.041 Uiso 1 1 calc R . . . .
C32A C 0.0395(5) 0.1709(2) 0.9433(2) 0.0315(10) Uani 1 1 d . . . . .
H32A H 0.044618 0.180442 0.977958 0.038 Uiso 1 1 calc R . . . .
C23B C 0.7075(5) 0.8623(2) 0.5695(2) 0.0345(11) Uani 1 1 d . . . . .
H23B H 0.759211 0.893762 0.552041 0.041 Uiso 1 1 calc R . . . .
C16A C 0.5498(5) 0.0610(2) 0.5277(2) 0.0308(10) Uani 1 1 d . . . . .
H16A H 0.508641 0.070628 0.495109 0.037 Uiso 1 1 calc R . . . .
C21A C 0.4418(5) 0.1907(3) 0.8336(2) 0.0345(11) Uani 1 1 d . . . . .
H21A H 0.471783 0.144872 0.838724 0.041 Uiso 1 1 calc R . . . .
C7B C 0.9807(4) 0.3817(2) 0.8758(2) 0.0287(9) Uani 1 1 d . . . . .
C40A C 0.1809(4) 0.2132(2) 0.7245(2) 0.0284(9) Uani 1 1 d . . . . .
C4A C 0.6858(5) -0.1588(3) 0.7969(2) 0.0365(11) Uani 1 1 d . . . . .
H4AA H 0.697129 -0.138135 0.825436 0.055 Uiso 1 1 calc GR . . . .
H4AB H 0.712272 -0.207030 0.810801 0.055 Uiso 1 1 calc GR . . . .
H4AC H 0.603074 -0.150525 0.791573 0.055 Uiso 1 1 calc GR . . . .
C75B C 0.6915(4) 0.4410(2) 0.5988(2) 0.0339(10) Uani 1 1 d . . . . .
H75B H 0.715649 0.477170 0.567590 0.041 Uiso 1 1 calc R . . . .
C15A C 0.5018(4) 0.0556(2) 0.5859(2) 0.0276(9) Uani 1 1 d . . . . .
C22B C 0.6170(5) 0.8739(2) 0.6119(2) 0.0342(11) Uani 1 1 d . . . . .
H22B H 0.609233 0.912832 0.623527 0.041 Uiso 1 1 calc R . . . .
C17B C 1.0357(4) 0.5989(3) 0.8055(2) 0.0325(10) Uani 1 1 d . . . . .
C33A C -0.0648(4) 0.1543(3) 0.9346(2) 0.0348(11) Uani 1 1 d . . . . .
H33A H -0.130278 0.153578 0.962957 0.042 Uiso 1 1 calc R . . . .
C9B C 0.4653(5) 0.5724(3) 0.8874(2) 0.0389(12) Uani 1 1 d . . . . .
H9BA H 0.462237 0.608222 0.850510 0.058 Uiso 1 1 calc GR . . . .
H9BB H 0.410634 0.586900 0.917280 0.058 Uiso 1 1 calc GR . . . .
H9BC H 0.443909 0.532556 0.883043 0.058 Uiso 1 1 calc GR . . . .
C64B C 0.1832(6) 0.5006(4) 0.7176(4) 0.0690(11) Uani 1 1 d . . . . .
H64B H 0.135407 0.506836 0.751159 0.083 Uiso 1 1 calc R . . . .
C11A C 0.8973(4) 0.1401(2) 0.6706(2) 0.0320(10) Uani 1 1 d . . . . .
H11A H 0.942733 0.170425 0.673707 0.038 Uiso 1 1 calc R . . . .
C61A C 0.4536(5) -0.1192(3) 0.9266(2) 0.0373(11) Uani 1 1 d . . . . .
H61A H 0.463109 -0.085237 0.941636 0.045 Uiso 1 1 calc R . . . .
C73A C -0.0532(4) -0.0625(3) 0.8171(3) 0.0441(14) Uani 1 1 d . . . . .
H73A H -0.123632 -0.070755 0.808825 0.053 Uiso 1 1 calc R . . . .
C11B C 0.6197(5) 0.5546(3) 0.9594(2) 0.0378(11) Uani 1 1 d . . . . .
H11B H 0.569462 0.563106 0.991472 0.045 Uiso 1 1 calc R . . . .
C12A C 0.9160(4) 0.1061(2) 0.6288(2) 0.0306(10) Uani 1 1 d . . . . .
C72B C 0.6202(5) 0.3319(2) 0.6905(2) 0.0342(11) Uani 1 1 d . . . . .
H72B H 0.595572 0.295395 0.721143 0.041 Uiso 1 1 calc R . . . .
C73B C 0.7140(5) 0.3205(2) 0.6494(2) 0.0359(11) Uani 1 1 d . . . . .
H73B H 0.752590 0.276434 0.652146 0.043 Uiso 1 1 calc R . . . .
C42B C 0.3139(6) 0.7760(3) 0.4874(2) 0.0412(12) Uani 1 1 d . . . . .
H42B H 0.332396 0.804343 0.449572 0.049 Uiso 1 1 calc R . . . .
C72A C -0.0121(5) -0.0964(3) 0.8711(3) 0.0404(12) Uani 1 1 d . . . . .
H72A H -0.054576 -0.128000 0.899122 0.048 Uiso 1 1 calc R . . . .
C52A C 0.3537(5) 0.0539(3) 0.9852(2) 0.0401(12) Uani 1 1 d . . . . .
H52A H 0.414886 0.072992 0.991118 0.048 Uiso 1 1 calc R . . . .
C24A C 0.3578(5) 0.3276(3) 0.8162(3) 0.0426(13) Uani 1 1 d . . . . .
H24A H 0.330424 0.373931 0.809448 0.051 Uiso 1 1 calc R . . . .
C45A C 0.0883(4) 0.2681(2) 0.7255(2) 0.0347(11) Uani 1 1 d . . . . .
H45A H 0.063268 0.279775 0.760180 0.042 Uiso 1 1 calc R . . . .
C32B C 0.2406(5) 0.7355(3) 0.7982(2) 0.0403(12) Uani 1 1 d . . . . .
H32B H 0.232062 0.711846 0.838263 0.048 Uiso 1 1 calc R . . . .
C53A C 0.2576(5) 0.0434(3) 1.0271(2) 0.0419(13) Uani 1 1 d . . . . .
H53A H 0.253596 0.055361 1.061478 0.050 Uiso 1 1 calc R . . . .
C34A C -0.0712(4) 0.1387(3) 0.8837(2) 0.0337(10) Uani 1 1 d . . . . .
H34A H -0.140723 0.126787 0.878141 0.040 Uiso 1 1 calc R . . . .
B1A B 0.8137(4) 0.0153(2) 0.6105(2) 0.0239(9) Uani 1 1 d . . . . .
H1A H 0.889834 0.012405 0.573502 0.029 Uiso 1 1 calc R . . . .
C55A C 0.1714(5) -0.0027(2) 0.9669(2) 0.0311(10) Uani 1 1 d . . . . .
H55A H 0.109784 -0.021463 0.961075 0.037 Uiso 1 1 calc R . . . .
C8A C 0.9857(5) -0.1220(3) 0.6122(2) 0.0395(12) Uani 1 1 d . . . . .
H8AA H 0.953159 -0.109554 0.575171 0.059 Uiso 1 1 calc GR . . . .
H8AB H 1.024370 -0.168517 0.621513 0.059 Uiso 1 1 calc GR . . . .
H8AC H 1.042236 -0.092922 0.609138 0.059 Uiso 1 1 calc GR . . . .
C53B C 0.6116(6) 0.6574(3) 0.4420(2) 0.0439(13) Uani 1 1 d . . . . .
H53B H 0.634084 0.681846 0.403160 0.053 Uiso 1 1 calc R . . . .
B1B B 0.9077(5) 0.5086(3) 0.8750(2) 0.0255(10) Uani 1 1 d . . . . .
H1B H 0.973062 0.499045 0.909129 0.031 Uiso 1 1 calc R . . . .
C54B C 0.5009(6) 0.6382(3) 0.4575(2) 0.0464(15) Uani 1 1 d . . . . .
H54B H 0.448621 0.650205 0.428924 0.056 Uiso 1 1 calc R . . . .
C52B C 0.6887(5) 0.6404(2) 0.4841(2) 0.0372(11) Uani 1 1 d . . . . .
H52B H 0.764030 0.652735 0.473705 0.045 Uiso 1 1 calc R . . . .
C43A C 0.0710(4) 0.2874(3) 0.6227(2) 0.0376(11) Uani 1 1 d . . . . .
H43A H 0.034628 0.312144 0.588779 0.045 Uiso 1 1 calc R . . . .
C24B C 0.7213(5) 0.8039(3) 0.5530(2) 0.0369(11) Uani 1 1 d . . . . .
H24B H 0.783168 0.795449 0.524974 0.044 Uiso 1 1 calc R . . . .
C45B C 0.2581(4) 0.6922(2) 0.6005(2) 0.0317(10) Uani 1 1 d . . . . .
H45B H 0.238488 0.664209 0.638406 0.038 Uiso 1 1 calc R . . . .
C12B C 0.7422(5) 0.5374(3) 0.9552(2) 0.0362(11) Uani 1 1 d . . . . .
C34B C 0.1842(5) 0.8322(3) 0.7180(3) 0.0438(13) Uani 1 1 d . . . . .
H34B H 0.137999 0.874465 0.703792 0.053 Uiso 1 1 calc R . . . .
C33B C 0.1721(5) 0.7976(3) 0.7775(3) 0.0438(13) Uani 1 1 d . . . . .
H33B H 0.117768 0.816140 0.803465 0.053 Uiso 1 1 calc R . . . .
C18A C 0.7661(5) 0.0509(3) 0.4779(2) 0.0401(12) Uani 1 1 d . . . . .
H18D H 0.805577 0.089338 0.470656 0.060 Uiso 1 1 calc GR . . . .
H18E H 0.731072 0.054652 0.443243 0.060 Uiso 1 1 calc GR . . . .
H18F H 0.822473 0.009723 0.487334 0.060 Uiso 1 1 calc GR . . . .
C8B C 1.0740(5) 0.3666(3) 0.9167(2) 0.0391(12) Uani 1 1 d . . . . .
H8BA H 1.128860 0.398509 0.900450 0.059 Uiso 1 1 calc GR . . . .
H8BB H 1.115807 0.321195 0.921225 0.059 Uiso 1 1 calc GR . . . .
H8BC H 1.037164 0.370444 0.954509 0.059 Uiso 1 1 calc GR . . . .
C74A C 0.0105(5) -0.0162(3) 0.7751(3) 0.0430(13) Uani 1 1 d . . . . .
H74A H -0.015733 0.005616 0.738095 0.052 Uiso 1 1 calc R . . . .
C54A C 0.1668(5) 0.0150(3) 1.0184(2) 0.0380(12) Uani 1 1 d . . . . .
H54A H 0.102061 0.007743 1.047011 0.046 Uiso 1 1 calc R . . . .
C74B C 0.7499(5) 0.3751(3) 0.6041(3) 0.0391(12) Uani 1 1 d . . . . .
H74B H 0.814102 0.367656 0.576845 0.047 Uiso 1 1 calc R . . . .
C44A C 0.0349(5) 0.3044(3) 0.6747(2) 0.0389(12) Uani 1 1 d . . . . .
H44A H -0.025909 0.340647 0.675473 0.047 Uiso 1 1 calc R . . . .
C23A C 0.4572(6) 0.2981(3) 0.8454(2) 0.0445(13) Uani 1 1 d . . . . .
H23A H 0.495299 0.323939 0.859390 0.053 Uiso 1 1 calc R . . . .
C62A C 0.5179(5) -0.1845(3) 0.9470(3) 0.0466(14) Uani 1 1 d . . . . .
H62A H 0.570165 -0.193566 0.975147 0.056 Uiso 1 1 calc R . . . .
C63A C 0.5034(5) -0.2355(3) 0.9252(3) 0.0423(13) Uani 1 1 d . . . . .
H63A H 0.545437 -0.279159 0.938943 0.051 Uiso 1 1 calc R . . . .
C64A C 0.4268(5) -0.2216(3) 0.8831(3) 0.0394(12) Uani 1 1 d . . . . .
H64A H 0.417633 -0.255774 0.868147 0.047 Uiso 1 1 calc R . . . .
C22A C 0.5002(6) 0.2289(3) 0.8537(3) 0.0457(13) Uani 1 1 d . . . . .
H22A H 0.567938 0.208621 0.872798 0.055 Uiso 1 1 calc R . . . .
C43B C 0.2139(5) 0.7454(3) 0.5000(3) 0.0432(13) Uani 1 1 d . . . . .
H43B H 0.165426 0.752701 0.470544 0.052 Uiso 1 1 calc R . . . .
C18B C 1.1331(5) 0.5801(3) 0.8446(3) 0.0488(14) Uani 1 1 d . . . . .
H18A H 1.106265 0.596445 0.878169 0.073 Uiso 1 1 calc GR . . . .
H18B H 1.200955 0.600311 0.822847 0.073 Uiso 1 1 calc GR . . . .
H18C H 1.154609 0.531451 0.857724 0.073 Uiso 1 1 calc GR . . . .
C44B C 0.1860(5) 0.7036(3) 0.5564(3) 0.0439(13) Uani 1 1 d . . . . .
H44B H 0.118340 0.683079 0.564869 0.053 Uiso 1 1 calc R . . . .
C13B C 0.8244(6) 0.5277(4) 1.0005(2) 0.0521(16) Uani 1 1 d . . . . .
H13A H 0.868350 0.482407 1.009249 0.078 Uiso 1 1 calc GR . . . .
H13B H 0.778874 0.534373 1.035949 0.078 Uiso 1 1 calc GR . . . .
H13C H 0.878420 0.560160 0.985318 0.078 Uiso 1 1 calc GR . . . .
C14A C 0.3732(5) 0.0610(3) 0.6090(3) 0.0437(13) Uani 1 1 d . . . . .
H14D H 0.345149 0.019649 0.612519 0.065 Uiso 1 1 calc GR . . . .
H14E H 0.328873 0.098633 0.582198 0.065 Uiso 1 1 calc GR . . . .
H14F H 0.363035 0.068076 0.647092 0.065 Uiso 1 1 calc GR . . . .
C61B C 0.3283(6) 0.4811(4) 0.6186(4) 0.0690(11) Uani 1 1 d . . . . .
H61B H 0.377344 0.473618 0.585782 0.083 Uiso 1 1 calc R . . . .
C13A C 1.0137(5) 0.1070(3) 0.5793(3) 0.0463(14) Uani 1 1 d . . . . .
H13D H 1.059848 0.062381 0.585686 0.069 Uiso 1 1 calc GR . . . .
H13E H 1.063763 0.138957 0.577991 0.069 Uiso 1 1 calc GR . . . .
H13F H 0.980198 0.120265 0.542510 0.069 Uiso 1 1 calc GR . . . .
C63B C 0.1475(6) 0.4664(4) 0.6852(4) 0.0690(11) Uani 1 1 d . . . . .
H63B H 0.075723 0.449718 0.696598 0.083 Uiso 1 1 calc R . . . .
C81 C 0.7741(8) 0.3470(5) 1.0048(4) 0.078(2) Uani 1 1 d . . . . .
N8 N 0.8356(9) 0.3408(5) 1.0392(4) 0.105(3) Uani 1 1 d . . . . .
N9 N 0.8127(8) 0.7664(4) 0.9630(4) 0.093(2) Uani 1 1 d . . . . .
C80 C 0.6946(8) 0.3563(5) 0.9616(4) 0.082(3) Uani 1 1 d . . . . .
H80A H 0.709144 0.316930 0.947932 0.123 Uiso 1 1 calc GR . . . .
H80B H 0.707635 0.395847 0.928803 0.123 Uiso 1 1 calc GR . . . .
H80C H 0.614005 0.362263 0.979282 0.123 Uiso 1 1 calc GR . . . .
C62B C 0.2198(6) 0.4566(4) 0.6350(4) 0.0690(11) Uani 1 1 d . . . . .
H62B H 0.195796 0.433918 0.612538 0.083 Uiso 1 1 calc R . . . .
C83 C 0.8480(7) 0.7383(4) 0.9285(4) 0.072(2) Uani 1 1 d . . . . .
C82 C 0.8929(12) 0.7037(6) 0.8861(5) 0.133(5) Uani 1 1 d . . . . .
H82A H 0.916748 0.735672 0.849157 0.199 Uiso 1 1 calc GR . . . .
H82B H 0.832443 0.681523 0.880661 0.199 Uiso 1 1 calc GR . . . .
H82C H 0.960208 0.670224 0.899526 0.199 Uiso 1 1 calc GR . . . .
N10 N -0.025(2) 0.6299(15) 0.5256(9) 0.143(10) Uani 0.5 1 d . U P A -1
C85 C -0.0094(19) 0.570(2) 0.5255(11) 0.125(9) Uani 0.5 1 d . U P A -1
C84 C -0.005(2) 0.497(2) 0.5277(14) 0.162(13) Uani 0.5 1 d . U P A -1
H84A H -0.033475 0.495902 0.492820 0.243 Uiso 0.5 1 calc GR . P A -1
H84B H -0.054050 0.474845 0.562056 0.243 Uiso 0.5 1 calc GR . P A -1
H84C H 0.075380 0.473895 0.529709 0.243 Uiso 0.5 1 calc GR . P A -1

loop_
_atom_site_aniso_label
_atom_site_aniso_U_11
_atom_site_aniso_U_22
_atom_site_aniso_U_33
_atom_site_aniso_U_23
_atom_site_aniso_U_13
_atom_site_aniso_U_12
Pt1B 0.02236(8) 0.01277(8) 0.02139(8) -0.00621(6) -0.00123(6) -0.00340(6)
Pt1A 0.02023(8) 0.02014(8) 0.02218(8) -0.00829(6) 0.00016(6) -0.00266(6)
Mo1A 0.01833(15) 0.02263(16) 0.02166(15) -0.00904(12) -0.00055(12) -0.00368(12)
Mo1B 0.02638(16) 0.01628(15) 0.02214(15) -0.00656(12) -0.00376(12) -0.00224(12)
Cl1B 0.0413(6) 0.0208(5) 0.0351(5) -0.0148(4) -0.0093(4) -0.0031(4)
P1B 0.0241(5) 0.0130(4) 0.0230(5) -0.0064(4) -0.0014(4) -0.0014(4)
P2A 0.0239(5) 0.0196(5) 0.0214(5) -0.0071(4) -0.0014(4) -0.0037(4)
P2B 0.0233(5) 0.0150(5) 0.0295(5) -0.0113(4) -0.0027(4) -0.0038(4)
P1A 0.0226(5) 0.0179(5) 0.0267(5) -0.0087(4) 0.0010(4) -0.0020(4)
Cl1A 0.0315(5) 0.0215(5) 0.0450(6) -0.0027(4) 0.0021(5) -0.0066(4)
O2A 0.0300(16) 0.0290(16) 0.0362(17) -0.0165(14) 0.0059(13) -0.0205(14)
N5A 0.0266(18) 0.0235(18) 0.0219(17) -0.0103(14) -0.0042(14) -0.0051(14)
N3A 0.0213(17) 0.0231(18) 0.0284(18) -0.0128(15) -0.0011(14) -0.0063(14)
N5B 0.0288(19) 0.0232(18) 0.0281(19) -0.0076(15) -0.0051(15) -0.0046(15)
N4A 0.0209(17) 0.0238(18) 0.0321(19) -0.0103(15) 0.0005(14) -0.0070(14)
N3B 0.0283(19) 0.0227(18) 0.0238(17) -0.0092(14) -0.0024(14) -0.0017(14)
N2B 0.0289(19) 0.0241(18) 0.0218(17) -0.0062(14) -0.0048(14) -0.0025(15)
O2B 0.0362(19) 0.053(2) 0.0332(19) -0.0236(17) -0.0049(15) 0.0029(17)
O1A 0.042(2) 0.065(3) 0.0283(19) -0.0156(18) -0.0093(15) -0.0012(19)
N1A 0.0199(17) 0.0201(17) 0.0264(18) -0.0092(14) 0.0005(14) -0.0029(13)
O1B 0.046(2) 0.0302(18) 0.046(2) -0.0091(16) -0.0025(17) -0.0180(16)
N6B 0.030(2) 0.029(2) 0.0271(19) -0.0089(16) -0.0045(15) -0.0075(16)
N2A 0.0222(17) 0.0242(18) 0.0285(18) -0.0113(15) -0.0011(14) -0.0043(14)
N1B 0.0275(19) 0.0215(18) 0.0275(18) -0.0060(15) -0.0072(15) 0.0019(15)
N6A 0.0288(19) 0.0226(18) 0.0229(17) -0.0089(14) 0.0019(14) -0.0083(15)
N4B 0.032(2) 0.0242(18) 0.0253(18) -0.0108(15) -0.0054(15) -0.0036(15)
C30B 0.023(2) 0.026(2) 0.030(2) -0.0136(18) -0.0035(17) -0.0052(17)
C30A 0.022(2) 0.019(2) 0.028(2) -0.0055(16) 0.0004(16) -0.0009(16)
C65B 0.031(2) 0.023(2) 0.055(3) -0.016(2) 0.005(2) -0.0045(19)
C31B 0.026(2) 0.036(3) 0.031(2) -0.011(2) -0.0029(18) -0.0044(19)
C70A 0.022(2) 0.029(2) 0.028(2) -0.0140(18) -0.0017(17) -0.0010(17)
C3B 0.033(2) 0.023(2) 0.031(2) -0.0071(18) -0.0090(19) -0.0033(18)
C2B 0.039(3) 0.022(2) 0.032(2) -0.0118(18) -0.007(2) -0.002(2)
C70B 0.027(2) 0.019(2) 0.034(2) -0.0127(18) -0.0059(18) -0.0044(17)
C21B 0.034(2) 0.023(2) 0.029(2) -0.0103(18) -0.0077(18) -0.0054(18)
C10A 0.024(2) 0.020(2) 0.038(2) -0.0106(18) -0.0080(18) -0.0047(16)
C31A 0.028(2) 0.021(2) 0.028(2) -0.0046(17) -0.0050(17) -0.0021(17)
C20A 0.029(2) 0.026(2) 0.032(2) -0.0120(18) 0.0047(18) -0.0074(18)
C14B 0.043(3) 0.039(3) 0.029(2) 0.002(2) 0.000(2) -0.011(2)
C60A 0.024(2) 0.028(2) 0.027(2) -0.0071(18) 0.0006(17) -0.0044(17)
C25B 0.044(3) 0.025(2) 0.039(3) -0.013(2) 0.006(2) -0.011(2)
C10B 0.034(2) 0.026(2) 0.025(2) -0.0053(18) -0.0005(18) -0.0009(18)
C6B 0.038(3) 0.021(2) 0.034(2) -0.0107(18) -0.006(2) 0.0031(19)
C75A 0.034(2) 0.024(2) 0.037(2) -0.0116(19) -0.009(2) 0.0005(19)
C20B 0.029(2) 0.0163(19) 0.027(2) -0.0057(16) -0.0057(17) -0.0032(16)
C15B 0.031(2) 0.022(2) 0.030(2) -0.0062(18) -0.0001(18) -0.0048(18)
C35A 0.029(2) 0.029(2) 0.028(2) -0.0104(18) 0.0003(18) -0.0047(18)
C1B 0.028(2) 0.027(2) 0.023(2) -0.0070(17) 0.0008(17) -0.0009(18)
C9A 0.039(3) 0.035(3) 0.040(3) -0.022(2) -0.009(2) -0.004(2)
C3A 0.026(2) 0.034(2) 0.027(2) -0.0069(19) 0.0003(17) -0.0031(19)
C50B 0.032(2) 0.018(2) 0.032(2) -0.0144(17) -0.0058(18) 0.0029(17)
C4B 0.040(3) 0.024(2) 0.042(3) -0.017(2) -0.008(2) -0.002(2)
C2A 0.024(2) 0.039(3) 0.032(3) -0.014(2) -0.0051(18) 0.0000(19)
C41A 0.030(2) 0.029(2) 0.029(2) -0.0097(18) -0.0006(18) -0.0065(18)
C41B 0.047(3) 0.024(2) 0.029(2) -0.0074(18) -0.004(2) -0.008(2)
C6A 0.029(2) 0.026(2) 0.039(3) -0.0104(19) -0.0067(19) 0.0010(18)
C65A 0.034(2) 0.026(2) 0.037(3) -0.013(2) -0.002(2) -0.0062(19)
C40B 0.032(2) 0.0173(19) 0.029(2) -0.0112(17) -0.0033(18) 0.0004(17)
C51B 0.035(2) 0.022(2) 0.030(2) -0.0071(18) -0.0068(19) -0.0082(18)
C50A 0.031(2) 0.020(2) 0.027(2) -0.0069(17) -0.0070(17) -0.0012(17)
C17A 0.040(3) 0.023(2) 0.026(2) -0.0072(17) -0.0008(19) -0.0089(19)
C71A 0.034(2) 0.036(3) 0.031(2) -0.016(2) 0.0050(19) -0.013(2)
C51A 0.035(3) 0.031(2) 0.038(3) -0.015(2) -0.010(2) 0.001(2)
C55B 0.033(3) 0.038(3) 0.042(3) -0.020(2) -0.014(2) 0.007(2)
C1A 0.025(2) 0.029(2) 0.025(2) -0.0083(17) -0.0018(16) -0.0025(17)
C7A 0.024(2) 0.031(2) 0.034(2) -0.0157(19) -0.0048(18) 0.0007(18)
C60B 0.026(2) 0.021(2) 0.057(3) -0.019(2) 0.004(2) -0.0031(18)
C5B 0.029(2) 0.021(2) 0.029(2) -0.0081(17) -0.0013(18) -0.0019(17)
C35B 0.035(3) 0.029(2) 0.039(3) -0.016(2) -0.007(2) 0.004(2)
C25A 0.036(3) 0.022(2) 0.051(3) -0.011(2) 0.005(2) -0.009(2)
C5A 0.025(2) 0.025(2) 0.030(2) -0.0093(18) -0.0062(17) -0.0032(17)
C42A 0.032(2) 0.037(3) 0.030(2) -0.008(2) -0.0018(19) -0.010(2)
C71B 0.039(3) 0.024(2) 0.033(2) -0.0127(19) -0.0021(19) -0.0085(19)
C16B 0.036(3) 0.029(2) 0.040(3) -0.011(2) -0.001(2) -0.012(2)
C32A 0.041(3) 0.025(2) 0.025(2) -0.0064(18) -0.0012(19) -0.0016(19)
C23B 0.039(3) 0.025(2) 0.040(3) 0.001(2) -0.014(2) -0.018(2)
C16A 0.040(3) 0.028(2) 0.026(2) -0.0065(18) -0.0129(19) -0.006(2)
C21A 0.037(3) 0.027(2) 0.044(3) -0.015(2) -0.002(2) -0.011(2)
C7B 0.029(2) 0.026(2) 0.028(2) -0.0070(18) -0.0020(18) 0.0015(18)
C40A 0.027(2) 0.024(2) 0.030(2) -0.0067(18) 0.0029(18) -0.0037(18)
C4A 0.042(3) 0.029(2) 0.033(3) -0.003(2) -0.001(2) -0.005(2)
C75B 0.030(2) 0.024(2) 0.044(3) -0.009(2) 0.002(2) -0.0024(19)
C15A 0.029(2) 0.025(2) 0.031(2) -0.0109(18) -0.0066(18) -0.0026(18)
C22B 0.050(3) 0.020(2) 0.038(3) -0.0045(19) -0.019(2) -0.011(2)
C17B 0.034(2) 0.032(2) 0.036(2) -0.012(2) -0.005(2) -0.011(2)
C33A 0.031(2) 0.036(3) 0.028(2) -0.003(2) 0.0059(19) -0.003(2)
C9B 0.034(3) 0.041(3) 0.035(3) -0.008(2) 0.001(2) -0.001(2)
C64B 0.0347(16) 0.069(2) 0.126(3) -0.066(2) 0.0171(18) -0.0193(15)
C11A 0.026(2) 0.024(2) 0.049(3) -0.012(2) -0.007(2) -0.0083(18)
C61A 0.041(3) 0.029(2) 0.045(3) -0.015(2) -0.017(2) 0.004(2)
C73A 0.021(2) 0.048(3) 0.077(4) -0.041(3) -0.008(2) 0.001(2)
C11B 0.041(3) 0.046(3) 0.025(2) -0.016(2) -0.001(2) 0.000(2)
C12A 0.025(2) 0.023(2) 0.043(3) -0.0083(19) -0.0003(19) -0.0066(18)
C72B 0.052(3) 0.019(2) 0.035(2) -0.0068(18) -0.014(2) -0.007(2)
C73B 0.041(3) 0.019(2) 0.052(3) -0.018(2) -0.019(2) 0.0079(19)
C42B 0.065(4) 0.029(3) 0.029(2) -0.008(2) -0.011(2) -0.003(2)
C72A 0.030(2) 0.048(3) 0.055(3) -0.035(3) 0.013(2) -0.017(2)
C52A 0.043(3) 0.043(3) 0.043(3) -0.023(2) -0.020(2) 0.004(2)
C24A 0.050(3) 0.025(2) 0.054(3) -0.018(2) 0.011(3) -0.012(2)
C45A 0.033(2) 0.028(2) 0.037(3) -0.009(2) 0.003(2) 0.002(2)
C32B 0.037(3) 0.053(3) 0.035(3) -0.022(2) 0.004(2) -0.009(2)
C53A 0.056(3) 0.044(3) 0.027(2) -0.019(2) -0.018(2) 0.013(3)
C34A 0.028(2) 0.034(3) 0.038(3) -0.009(2) 0.001(2) -0.010(2)
B1A 0.026(2) 0.023(2) 0.025(2) -0.0102(19) 0.0020(18) -0.0078(19)
C55A 0.038(3) 0.029(2) 0.026(2) -0.0096(18) 0.0006(19) -0.0052(19)
C8A 0.032(3) 0.041(3) 0.043(3) -0.017(2) -0.003(2) 0.005(2)
C53B 0.072(4) 0.027(3) 0.027(2) -0.007(2) -0.005(2) 0.001(3)
B1B 0.030(3) 0.025(2) 0.024(2) -0.0072(19) -0.0053(19) -0.006(2)
C54B 0.067(4) 0.042(3) 0.034(3) -0.021(2) -0.026(3) 0.016(3)
C52B 0.054(3) 0.026(2) 0.032(3) -0.009(2) 0.001(2) -0.012(2)
C43A 0.030(2) 0.038(3) 0.037(3) 0.003(2) -0.006(2) -0.009(2)
C24B 0.037(3) 0.034(3) 0.038(3) -0.007(2) 0.002(2) -0.013(2)
C45B 0.030(2) 0.029(2) 0.034(2) -0.0094(19) -0.0038(19) -0.0009(19)
C12B 0.043(3) 0.041(3) 0.026(2) -0.013(2) -0.004(2) -0.003(2)
C34B 0.035(3) 0.042(3) 0.061(4) -0.032(3) -0.013(2) 0.013(2)
C33B 0.032(3) 0.061(4) 0.051(3) -0.040(3) -0.002(2) 0.001(2)
C18A 0.053(3) 0.041(3) 0.026(2) -0.009(2) 0.004(2) -0.012(2)
C8B 0.041(3) 0.037(3) 0.038(3) -0.012(2) -0.015(2) 0.005(2)
C74A 0.039(3) 0.037(3) 0.058(3) -0.021(3) -0.025(3) 0.009(2)
C54A 0.047(3) 0.036(3) 0.027(2) -0.013(2) 0.000(2) 0.004(2)
C74B 0.032(3) 0.031(3) 0.055(3) -0.020(2) 0.002(2) 0.001(2)
C44A 0.033(3) 0.029(2) 0.044(3) -0.001(2) 0.000(2) 0.000(2)
C23A 0.062(4) 0.041(3) 0.041(3) -0.026(2) 0.008(3) -0.024(3)
C62A 0.049(3) 0.042(3) 0.047(3) -0.011(3) -0.020(3) 0.008(3)
C63A 0.044(3) 0.025(2) 0.047(3) -0.003(2) -0.002(2) 0.005(2)
C64A 0.046(3) 0.022(2) 0.051(3) -0.016(2) 0.005(2) -0.009(2)
C22A 0.051(3) 0.042(3) 0.051(3) -0.017(3) -0.008(3) -0.015(3)
C43B 0.048(3) 0.044(3) 0.043(3) -0.021(2) -0.022(2) 0.008(2)
C18B 0.048(3) 0.056(4) 0.048(3) -0.012(3) -0.012(3) -0.023(3)
C44B 0.030(3) 0.054(3) 0.053(3) -0.022(3) -0.011(2) -0.004(2)
C13B 0.056(4) 0.075(4) 0.031(3) -0.027(3) -0.011(3) 0.000(3)
C14A 0.029(3) 0.064(4) 0.048(3) -0.030(3) -0.013(2) -0.001(2)
C61B 0.0347(16) 0.069(2) 0.126(3) -0.066(2) 0.0171(18) -0.0193(15)
C13A 0.035(3) 0.048(3) 0.061(4) -0.024(3) 0.013(3) -0.020(2)
C63B 0.0347(16) 0.069(2) 0.126(3) -0.066(2) 0.0171(18) -0.0193(15)
C81 0.084(6) 0.097(7) 0.045(4) -0.020(4) 0.020(4) -0.023(5)
N8 0.114(7) 0.137(8) 0.058(5) -0.031(5) 0.005(5) -0.017(6)
N9 0.097(6) 0.094(6) 0.089(6) -0.036(5) -0.028(5) 0.012(5)
C80 0.077(6) 0.095(7) 0.063(5) -0.018(5) 0.020(4) -0.020(5)
C62B 0.0347(16) 0.069(2) 0.126(3) -0.066(2) 0.0171(18) -0.0193(15)
C83 0.062(5) 0.066(5) 0.073(5) -0.004(4) -0.023(4) 0.009(4)
C82 0.149(11) 0.126(10) 0.098(8) -0.044(8) -0.031(8) 0.068(9)
N10 0.140(17) 0.26(3) 0.075(11) -0.057(16) 0.015(10) -0.16(2)
C85 0.059(11) 0.23(3) 0.084(13) -0.02(2) -0.019(10) -0.056(18)
C84 0.070(14) 0.25(3) 0.17(3) -0.10(3) 0.030(18) -0.002(19)

loop_
_atom_type_symbol
_atom_type_description
_atom_type_scat_dispersion_real
_atom_type_scat_dispersion_imag
_atom_type_scat_source
C C 0.0181 0.0091 'International Tables Vol C Tables 4.2.6.8 and 6.1.1.4'
H H 0.0000 0.0000 'International Tables Vol C Tables 4.2.6.8 and 6.1.1.4'
B B 0.0090 0.0039 'International Tables Vol C Tables 4.2.6.8 and 6.1.1.4'
Cl Cl 0.3639 0.7018 'International Tables Vol C Tables 4.2.6.8 and 6.1.1.4'
Mo Mo -0.0483 2.7339 'International Tables Vol C Tables 4.2.6.8 and 6.1.1.4'
N N 0.0311 0.0180 'International Tables Vol C Tables 4.2.6.8 and 6.1.1.4'
O O 0.0492 0.0322 'International Tables Vol C Tables 4.2.6.8 and 6.1.1.4'
P P 0.2955 0.4335 'International Tables Vol C Tables 4.2.6.8 and 6.1.1.4'
Pt Pt -4.5932 6.9264 'International Tables Vol C Tables 4.2.6.8 and 6.1.1.4'

loop_
_exptl_crystal_face_index_h
_exptl_crystal_face_index_k
_exptl_crystal_face_index_l
_exptl_crystal_face_perp_dist
2 13 3 0.1049
7 0 7 0.0405
-7 1 -7 0.0478
-6 4 -6 0.0531
1 0 15 0.0240
1 0 -15 0.0175
-7 1 1 0.0464
7 -1 1 0.0379
-3 -13 -1 0.0828
-1 7 14 0.0534

loop_
_geom_angle_atom_site_label_1
_geom_angle_atom_site_label_2
_geom_angle_atom_site_label_3
_geom_angle
_geom_angle_site_symmetry_1
_geom_angle_site_symmetry_3
_geom_angle_publ_flag
P1B Pt1B Mo1B 142.49(3) . . ?
P1B Pt1B P2B 101.05(4) . . ?
P2B Pt1B Mo1B 116.22(3) . . ?
C1B Pt1B Mo1B 44.27(13) . . ?
C1B Pt1B P1B 98.35(13) . . ?
C1B Pt1B P2B 160.48(13) . . ?
P2A Pt1A Mo1A 116.25(3) . . ?
P1A Pt1A Mo1A 142.40(3) . . ?
P1A Pt1A P2A 100.60(4) . . ?
C1A Pt1A Mo1A 43.87(13) . . ?
C1A Pt1A P2A 159.79(13) . . ?
C1A Pt1A P1A 98.77(13) . . ?
N5A Mo1A Pt1A 115.96(9) . . ?
N5A Mo1A N3A 84.38(13) . . ?
N5A Mo1A N1A 81.19(13) . . ?
N3A Mo1A Pt1A 127.32(9) . . ?
N1A Mo1A Pt1A 147.90(9) . . ?
N1A Mo1A N3A 78.88(13) . . ?
C3A Mo1A Pt1A 65.22(14) . . ?
C3A Mo1A N5A 88.80(16) . . ?
C3A Mo1A N3A 167.44(17) . . ?
C3A Mo1A N1A 89.67(16) . . ?
C3A Mo1A C2A 91.7(2) . . ?
C2A Mo1A Pt1A 72.10(13) . . ?
C2A Mo1A N5A 171.13(17) . . ?
C2A Mo1A N3A 93.49(17) . . ?
C2A Mo1A N1A 89.96(16) . . ?
C1A Mo1A Pt1A 45.34(13) . . ?
C1A Mo1A N5A 92.12(16) . . ?
C1A Mo1A N3A 89.08(16) . . ?
C1A Mo1A N1A 166.70(16) . . ?
C1A Mo1A C3A 101.73(19) . . ?
C1A Mo1A C2A 96.45(19) . . ?
N5B Mo1B Pt1B 118.33(10) . . ?
N5B Mo1B N1B 82.22(14) . . ?
N3B Mo1B Pt1B 124.17(10) . . ?
N3B Mo1B N5B 82.69(14) . . ?
N3B Mo1B N1B 79.62(13) . . ?
N1B Mo1B Pt1B 148.36(10) . . ?
C3B Mo1B Pt1B 69.23(13) . . ?
C3B Mo1B N5B 90.79(17) . . ?
C3B Mo1B N3B 166.59(16) . . ?
C3B Mo1B N1B 87.92(16) . . ?
C2B Mo1B Pt1B 69.55(14) . . ?
C2B Mo1B N5B 172.12(17) . . ?
C2B Mo1B N3B 92.62(17) . . ?
C2B Mo1B N1B 90.73(17) . . ?
C2B Mo1B C3B 92.47(19) . . ?
C1B Mo1B Pt1B 44.36(14) . . ?
C1B Mo1B N5B 88.56(17) . . ?
C1B Mo1B N3B 90.56(16) . . ?
C1B Mo1B N1B 167.27(17) . . ?
C1B Mo1B C3B 101.02(18) . . ?
C1B Mo1B C2B 97.86(19) . . ?
C30B P1B Pt1B 114.99(15) . . ?
C30B P1B C20B 104.6(2) . . ?
C30B P1B C40B 99.9(2) . . ?
C20B P1B Pt1B 109.38(14) . . ?
C20B P1B C40B 103.1(2) . . ?
C40B P1B Pt1B 122.92(14) . . ?
C70A P2A Pt1A 114.31(15) . . ?
C70A P2A C60A 101.4(2) . . ?
C60A P2A Pt1A 121.81(15) . . ?
C50A P2A Pt1A 109.31(15) . . ?
C50A P2A C70A 109.2(2) . . ?
C50A P2A C60A 99.4(2) . . ?
C70B P2B Pt1B 122.18(14) . . ?
C50B P2B Pt1B 108.24(14) . . ?
C50B P2B C70B 101.4(2) . . ?
C50B P2B C60B 109.7(2) . . ?
C60B P2B Pt1B 116.32(17) . . ?
C60B P2B C70B 97.6(2) . . ?
C30A P1A Pt1A 122.42(14) . . ?
C30A P1A C40A 100.5(2) . . ?
C20A P1A Pt1A 111.28(15) . . ?
C20A P1A C30A 100.8(2) . . ?
C20A P1A C40A 106.4(2) . . ?
C40A P1A Pt1A 113.53(15) . . ?
N6A N5A Mo1A 119.9(3) . . ?
C15A N5A Mo1A 133.7(3) . . ?
C15A N5A N6A 106.4(4) . . ?
N4A N3A Mo1A 120.3(3) . . ?
C10A N3A Mo1A 133.0(3) . . ?
C10A N3A N4A 106.6(4) . . ?
N6B N5B Mo1B 120.4(3) . . ?
C15B N5B Mo1B 133.0(3) . . ?
C15B N5B N6B 106.5(4) . . ?
N3A N4A B1A 120.2(3) . . ?
C12A N4A N3A 110.0(4) . . ?
C12A N4A B1A 129.6(4) . . ?
N4B N3B Mo1B 120.2(3) . . ?
C10B N3B Mo1B 133.1(3) . . ?
C10B N3B N4B 106.7(4) . . ?
N1B N2B B1B 120.5(4) . . ?
C7B N2B N1B 109.3(4) . . ?
C7B N2B B1B 130.2(4) . . ?
N2A N1A Mo1A 120.3(3) . . ?
C5A N1A Mo1A 132.6(3) . . ?
C5A N1A N2A 107.1(3) . . ?
N5B N6B B1B 120.9(4) . . ?
C17B N6B N5B 110.2(4) . . ?
C17B N6B B1B 128.9(4) . . ?
N1A N2A B1A 120.5(3) . . ?
C7A N2A N1A 109.4(4) . . ?
C7A N2A B1A 130.1(4) . . ?
N2B N1B Mo1B 119.9(3) . . ?
C5B N1B Mo1B 133.4(3) . . ?
C5B N1B N2B 106.6(4) . . ?
N5A N6A B1A 120.9(3) . . ?
C17A N6A N5A 109.3(4) . . ?
C17A N6A B1A 129.6(4) . . ?
N3B N4B B1B 121.3(3) . . ?
C12B N4B N3B 110.3(4) . . ?
C12B N4B B1B 128.3(4) . . ?
C31B C30B P1B 120.8(4) . . ?
C31B C30B C35B 118.4(4) . . ?
C35B C30B P1B 120.8(4) . . ?
C31A C30A P1A 122.5(3) . . ?
C31A C30A C35A 118.3(4) . . ?
C35A C30A P1A 119.2(3) . . ?
C60B C65B H65B 119.7 . . ?
C64B C65B H65B 119.7 . . ?
C64B C65B C60B 120.7(6) . . ?
C30B C31B H31B 119.8 . . ?
C30B C31B C32B 120.4(5) . . ?
C32B C31B H31B 119.8 . . ?
C75A C70A P2A 118.3(4) . . ?
C75A C70A C71A 119.2(4) . . ?
C71A C70A P2A 122.4(4) . . ?
O2B C3B Mo1B 170.0(4) . . ?
O1B C2B Mo1B 174.3(4) . . ?
C71B C70B P2B 118.5(4) . . ?
C71B C70B C75B 118.3(4) . . ?
C75B C70B P2B 123.3(4) . . ?
C20B C21B H21B 120.1 . . ?
C22B C21B H21B 120.1 . . ?
C22B C21B C20B 119.7(5) . . ?
N3A C10A C9A 123.1(4) . . ?
N3A C10A C11A 109.7(4) . . ?
C11A C10A C9A 127.2(4) . . ?
C30A C31A H31A 119.5 . . ?
C32A C31A C30A 121.1(4) . . ?
C32A C31A H31A 119.5 . . ?
C25A C20A P1A 123.3(4) . . ?
C25A C20A C21A 118.3(5) . . ?
C21A C20A P1A 118.1(4) . . ?
H14A C14B H14B 109.5 . . ?
H14A C14B H14C 109.5 . . ?
H14B C14B H14C 109.5 . . ?
C15B C14B H14A 109.5 . . ?
C15B C14B H14B 109.5 . . ?
C15B C14B H14C 109.5 . . ?
C65A C60A P2A 120.7(4) . . ?
C61A C60A P2A 121.2(4) . . ?
C61A C60A C65A 118.1(4) . . ?
C20B C25B H25B 119.6 . . ?
C24B C25B H25B 119.6 . . ?
C24B C25B C20B 120.8(5) . . ?
N3B C10B C9B 123.7(4) . . ?
N3B C10B C11B 109.6(4) . . ?
C11B C10B C9B 126.7(5) . . ?
C5B C6B H6B 126.7 . . ?
C7B C6B H6B 126.7 . . ?
C7B C6B C5B 106.6(4) . . ?
C70A C75A H75A 119.9 . . ?
C70A C75A C74A 120.2(5) . . ?
C74A C75A H75A 119.9 . . ?
C21B C20B P1B 123.6(4) . . ?
C25B C20B P1B 117.6(3) . . ?
C25B C20B C21B 118.8(4) . . ?
N5B C15B C14B 123.1(4) . . ?
N5B C15B C16B 109.9(4) . . ?
C16B C15B C14B 127.0(4) . . ?
C30A C35A H35A 119.8 . . ?
C34A C35A C30A 120.4(4) . . ?
C34A C35A H35A 119.8 . . ?
Mo1B C1B Pt1B 91.4(2) . . ?
Cl1B C1B Pt1B 134.5(3) . . ?
Cl1B C1B Mo1B 134.1(3) . . ?
C10A C9A H9AA 109.5 . . ?
C10A C9A H9AB 109.5 . . ?
C10A C9A H9AC 109.5 . . ?
H9AA C9A H9AB 109.5 . . ?
H9AA C9A H9AC 109.5 . . ?
H9AB C9A H9AC 109.5 . . ?
O2A C3A Mo1A 166.5(4) . . ?
C51B C50B P2B 115.2(3) . . ?
C51B C50B C55B 118.4(5) . . ?
C55B C50B P2B 126.4(4) . . ?
H4BA C4B H4BB 109.5 . . ?
H4BA C4B H4BC 109.5 . . ?
H4BB C4B H4BC 109.5 . . ?
C5B C4B H4BA 109.5 . . ?
C5B C4B H4BB 109.5 . . ?
C5B C4B H4BC 109.5 . . ?
O1A C2A Mo1A 176.9(4) . . ?
C42A C41A H41A 119.6 . . ?
C42A C41A C40A 120.9(5) . . ?
C40A C41A H41A 119.6 . . ?
C40B C41B H41B 119.8 . . ?
C42B C41B H41B 119.8 . . ?
C42B C41B C40B 120.3(5) . . ?
C7A C6A H6A 126.8 . . ?
C7A C6A C5A 106.3(4) . . ?
C5A C6A H6A 126.8 . . ?
C60A C65A H65A 119.6 . . ?
C64A C65A C60A 120.7(5) . . ?
C64A C65A H65A 119.6 . . ?
C41B C40B P1B 123.7(4) . . ?
C41B C40B C45B 118.9(4) . . ?
C45B C40B P1B 117.3(4) . . ?
C50B C51B H51B 119.3 . . ?
C52B C51B C50B 121.4(5) . . ?
C52B C51B H51B 119.3 . . ?
C51A C50A P2A 116.0(4) . . ?
C51A C50A C55A 118.6(4) . . ?
C55A C50A P2A 125.3(4) . . ?
N6A C17A C16A 108.6(4) . . ?
N6A C17A C18A 123.1(5) . . ?
C16A C17A C18A 128.3(5) . . ?
C70A C71A H71A 120.0 . . ?
C72A C71A C70A 119.9(5) . . ?
C72A C71A H71A 120.0 . . ?
C50A C51A H51A 119.3 . . ?
C52A C51A C50A 121.3(5) . . ?
C52A C51A H51A 119.3 . . ?
C50B C55B H55B 120.2 . . ?
C54B C55B C50B 119.6(5) . . ?
C54B C55B H55B 120.2 . . ?
Mo1A C1A Pt1A 90.80(19) . . ?
Cl1A C1A Pt1A 133.4(3) . . ?
Cl1A C1A Mo1A 135.8(3) . . ?
N2A C7A C6A 108.0(4) . . ?
N2A C7A C8A 122.6(4) . . ?
C6A C7A C8A 129.4(4) . . ?
C65B C60B P2B 119.3(4) . . ?
C61B C60B P2B 120.8(4) . . ?
C61B C60B C65B 119.1(5) . . ?
N1B C5B C6B 109.7(4) . . ?
N1B C5B C4B 122.9(4) . . ?
C6B C5B C4B 127.4(4) . . ?
C30B C35B H35B 119.8 . . ?
C34B C35B C30B 120.4(5) . . ?
C34B C35B H35B 119.8 . . ?
C20A C25A H25A 119.8 . . ?
C24A C25A C20A 120.5(5) . . ?
C24A C25A H25A 119.8 . . ?
N1A C5A C6A 109.2(4) . . ?
N1A C5A C4A 123.5(4) . . ?
C6A C5A C4A 127.3(4) . . ?
C41A C42A H42A 119.9 . . ?
C43A C42A C41A 120.2(5) . . ?
C43A C42A H42A 119.9 . . ?
C70B C71B H71B 119.5 . . ?
C72B C71B C70B 121.0(5) . . ?
C72B C71B H71B 119.5 . . ?
C15B C16B H16B 126.9 . . ?
C17B C16B C15B 106.3(4) . . ?
C17B C16B H16B 126.9 . . ?
C31A C32A H32A 120.0 . . ?
C33A C32A C31A 120.0(4) . . ?
C33A C32A H32A 120.0 . . ?
C22B C23B H23B 120.1 . . ?
C22B C23B C24B 119.8(4) . . ?
C24B C23B H23B 120.1 . . ?
C17A C16A H16A 127.3 . . ?
C17A C16A C15A 105.5(4) . . ?
C15A C16A H16A 127.3 . . ?
C20A C21A H21A 119.4 . . ?
C22A C21A C20A 121.3(5) . . ?
C22A C21A H21A 119.4 . . ?
N2B C7B C6B 107.8(4) . . ?
N2B C7B C8B 123.0(4) . . ?
C6B C7B C8B 129.2(4) . . ?
C41A C40A P1A 118.9(4) . . ?
C41A C40A C45A 118.6(4) . . ?
C45A C40A P1A 122.5(4) . . ?
C5A C4A H4AA 109.5 . . ?
C5A C4A H4AB 109.5 . . ?
C5A C4A H4AC 109.5 . . ?
H4AA C4A H4AB 109.5 . . ?
H4AA C4A H4AC 109.5 . . ?
H4AB C4A H4AC 109.5 . . ?
C70B C75B H75B 119.9 . . ?
C74B C75B C70B 120.1(5) . . ?
C74B C75B H75B 119.9 . . ?
N5A C15A C16A 110.2(4) . . ?
N5A C15A C14A 123.0(4) . . ?
C16A C15A C14A 126.8(4) . . ?
C21B C22B H22B 119.5 . . ?
C23B C22B C21B 120.9(4) . . ?
C23B C22B H22B 119.5 . . ?
N6B C17B C16B 107.1(4) . . ?
N6B C17B C18B 122.4(5) . . ?
C16B C17B C18B 130.3(5) . . ?
C32A C33A H33A 120.1 . . ?
C34A C33A C32A 119.8(4) . . ?
C34A C33A H33A 120.1 . . ?
C10B C9B H9BA 109.5 . . ?
C10B C9B H9BB 109.5 . . ?
C10B C9B H9BC 109.5 . . ?
H9BA C9B H9BB 109.5 . . ?
H9BA C9B H9BC 109.5 . . ?
H9BB C9B H9BC 109.5 . . ?
C65B C64B H64B 119.7 . . ?
C63B C64B C65B 120.6(7) . . ?
C63B C64B H64B 119.7 . . ?
C10A C11A H11A 127.1 . . ?
C12A C11A C10A 105.9(4) . . ?
C12A C11A H11A 127.1 . . ?
C60A C61A H61A 119.3 . . ?
C60A C61A C62A 121.4(5) . . ?
C62A C61A H61A 119.3 . . ?
C72A C73A H73A 120.1 . . ?
C72A C73A C74A 119.8(5) . . ?
C74A C73A H73A 120.1 . . ?
C10B C11B H11B 127.2 . . ?
C12B C11B C10B 105.7(4) . . ?
C12B C11B H11B 127.2 . . ?
N4A C12A C11A 107.8(4) . . ?
N4A C12A C13A 122.9(5) . . ?
C11A C12A C13A 129.3(5) . . ?
C71B C72B H72B 119.8 . . ?
C73B C72B C71B 120.4(5) . . ?
C73B C72B H72B 119.8 . . ?
C72B C73B H73B 120.4 . . ?
C74B C73B C72B 119.3(4) . . ?
C74B C73B H73B 120.4 . . ?
C41B C42B H42B 119.8 . . ?
C43B C42B C41B 120.4(5) . . ?
C43B C42B H42B 119.8 . . ?
C71A C72A H72A 119.7 . . ?
C73A C72A C71A 120.6(5) . . ?
C73A C72A H72A 119.7 . . ?
C51A C52A H52A 120.1 . . ?
C53A C52A C51A 119.9(5) . . ?
C53A C52A H52A 120.1 . . ?
C25A C24A H24A 119.7 . . ?
C23A C24A C25A 120.6(5) . . ?
C23A C24A H24A 119.7 . . ?
C40A C45A H45A 120.1 . . ?
C44A C45A C40A 119.9(5) . . ?
C44A C45A H45A 120.1 . . ?
C31B C32B H32B 119.6 . . ?
C33B C32B C31B 120.9(5) . . ?
C33B C32B H32B 119.6 . . ?
C52A C53A H53A 120.0 . . ?
C52A C53A C54A 120.1(5) . . ?
C54A C53A H53A 120.0 . . ?
C35A C34A H34A 119.8 . . ?
C33A C34A C35A 120.4(5) . . ?
C33A C34A H34A 119.8 . . ?
N4A B1A H1A 109.8 . . ?
N2A B1A N4A 108.7(4) . . ?
N2A B1A N6A 109.5(4) . . ?
N2A B1A H1A 109.8 . . ?
N6A B1A N4A 109.2(4) . . ?
N6A B1A H1A 109.8 . . ?
C50A C55A H55A 120.2 . . ?
C54A C55A C50A 119.6(5) . . ?
C54A C55A H55A 120.2 . . ?
C7A C8A H8AA 109.5 . . ?
C7A C8A H8AB 109.5 . . ?
C7A C8A H8AC 109.5 . . ?
H8AA C8A H8AB 109.5 . . ?
H8AA C8A H8AC 109.5 . . ?
H8AB C8A H8AC 109.5 . . ?
C54B C53B H53B 120.1 . . ?
C52B C53B H53B 120.1 . . ?
C52B C53B C54B 119.7(5) . . ?
N2B B1B N4B 108.7(4) . . ?
N2B B1B H1B 110.1 . . ?
N6B B1B N2B 108.2(4) . . ?
N6B B1B N4B 109.4(4) . . ?
N6B B1B H1B 110.1 . . ?
N4B B1B H1B 110.1 . . ?
C55B C54B H54B 119.5 . . ?
C53B C54B C55B 121.0(5) . . ?
C53B C54B H54B 119.5 . . ?
C51B C52B H52B 120.1 . . ?
C53B C52B C51B 119.9(5) . . ?
C53B C52B H52B 120.1 . . ?
C42A C43A H43A 120.1 . . ?
C42A C43A C44A 119.8(5) . . ?
C44A C43A H43A 120.1 . . ?
C25B C24B H24B 120.1 . . ?
C23B C24B C25B 119.9(5) . . ?
C23B C24B H24B 120.1 . . ?
C40B C45B H45B 120.0 . . ?
C44B C45B C40B 120.1(5) . . ?
C44B C45B H45B 120.0 . . ?
N4B C12B C11B 107.7(4) . . ?
N4B C12B C13B 123.5(5) . . ?
C11B C12B C13B 128.8(5) . . ?
C35B C34B H34B 119.7 . . ?
C33B C34B C35B 120.5(5) . . ?
C33B C34B H34B 119.7 . . ?
C32B C33B C34B 119.4(5) . . ?
C32B C33B H33B 120.3 . . ?
C34B C33B H33B 120.3 . . ?
C17A C18A H18D 109.5 . . ?
C17A C18A H18E 109.5 . . ?
C17A C18A H18F 109.5 . . ?
H18D C18A H18E 109.5 . . ?
H18D C18A H18F 109.5 . . ?
H18E C18A H18F 109.5 . . ?
C7B C8B H8BA 109.5 . . ?
C7B C8B H8BB 109.5 . . ?
C7B C8B H8BC 109.5 . . ?
H8BA C8B H8BB 109.5 . . ?
H8BA C8B H8BC 109.5 . . ?
H8BB C8B H8BC 109.5 . . ?
C75A C74A H74A 119.9 . . ?
C73A C74A C75A 120.1(5) . . ?
C73A C74A H74A 119.9 . . ?
C53A C54A C55A 120.5(5) . . ?
C53A C54A H54A 119.8 . . ?
C55A C54A H54A 119.8 . . ?
C75B C74B H74B 119.5 . . ?
C73B C74B C75B 120.9(5) . . ?
C73B C74B H74B 119.5 . . ?
C45A C44A C43A 120.7(5) . . ?
C45A C44A H44A 119.7 . . ?
C43A C44A H44A 119.7 . . ?
C24A C23A H23A 120.3 . . ?
C24A C23A C22A 119.3(5) . . ?
C22A C23A H23A 120.3 . . ?
C61A C62A H62A 120.2 . . ?
C63A C62A C61A 119.7(5) . . ?
C63A C62A H62A 120.2 . . ?
C62A C63A H63A 120.0 . . ?
C64A C63A C62A 119.9(5) . . ?
C64A C63A H63A 120.0 . . ?
C65A C64A H64A 119.9 . . ?
C63A C64A C65A 120.1(5) . . ?
C63A C64A H64A 119.9 . . ?
C21A C22A C23A 119.9(6) . . ?
C21A C22A H22A 120.0 . . ?
C23A C22A H22A 120.0 . . ?
C42B C43B H43B 120.1 . . ?
C42B C43B C44B 119.7(5) . . ?
C44B C43B H43B 120.1 . . ?
C17B C18B H18A 109.5 . . ?
C17B C18B H18B 109.5 . . ?
C17B C18B H18C 109.5 . . ?
H18A C18B H18B 109.5 . . ?
H18A C18B H18C 109.5 . . ?
H18B C18B H18C 109.5 . . ?
C45B C44B H44B 119.7 . . ?
C43B C44B C45B 120.5(5) . . ?
C43B C44B H44B 119.7 . . ?
C12B C13B H13A 109.5 . . ?
C12B C13B H13B 109.5 . . ?
C12B C13B H13C 109.5 . . ?
H13A C13B H13B 109.5 . . ?
H13A C13B H13C 109.5 . . ?
H13B C13B H13C 109.5 . . ?
C15A C14A H14D 109.5 . . ?
C15A C14A H14E 109.5 . . ?
C15A C14A H14F 109.5 . . ?
H14D C14A H14E 109.5 . . ?
H14D C14A H14F 109.5 . . ?
H14E C14A H14F 109.5 . . ?
C60B C61B H61B 119.9 . . ?
C60B C61B C62B 120.1(7) . . ?
C62B C61B H61B 119.9 . . ?
C12A C13A H13D 109.5 . . ?
C12A C13A H13E 109.5 . . ?
C12A C13A H13F 109.5 . . ?
H13D C13A H13E 109.5 . . ?
H13D C13A H13F 109.5 . . ?
H13E C13A H13F 109.5 . . ?
C64B C63B H63B 120.2 . . ?
C64B C63B C62B 119.6(6) . . ?
C62B C63B H63B 120.2 . . ?
N8 C81 C80 178.5(12) . . ?
C81 C80 H80A 109.5 . . ?
C81 C80 H80B 109.5 . . ?
C81 C80 H80C 109.5 . . ?
H80A C80 H80B 109.5 . . ?
H80A C80 H80C 109.5 . . ?
H80B C80 H80C 109.5 . . ?
C61B C62B C63B 119.8(7) . . ?
C61B C62B H62B 120.1 . . ?
C63B C62B H62B 120.1 . . ?
N9 C83 C82 179.3(11) . . ?
C83 C82 H82A 109.5 . . ?
C83 C82 H82B 109.5 . . ?
C83 C82 H82C 109.5 . . ?
H82A C82 H82B 109.5 . . ?
H82A C82 H82C 109.5 . . ?
H82B C82 H82C 109.5 . . ?
N10 C85 C84 173(3) . . ?
C85 C84 H84A 109.5 . . ?
C85 C84 H84B 109.5 . . ?
C85 C84 H84C 109.5 . . ?
H84A C84 H84B 109.5 . . ?
H84A C84 H84C 109.5 . . ?
H84B C84 H84C 109.5 . . ?

loop_
_geom_bond_atom_site_label_1
_geom_bond_atom_site_label_2
_geom_bond_distance
_geom_bond_site_symmetry_2
_geom_bond_publ_flag
Pt1B Mo1B 2.7999(4) . ?
Pt1B P1B 2.2671(10) . ?
Pt1B P2B 2.3551(10) . ?
Pt1B C1B 1.958(5) . ?
Pt1A Mo1A 2.7913(4) . ?
Pt1A P2A 2.3587(11) . ?
Pt1A P1A 2.2696(10) . ?
Pt1A C1A 1.986(4) . ?
Mo1A N5A 2.254(3) . ?
Mo1A N3A 2.267(4) . ?
Mo1A N1A 2.265(3) . ?
Mo1A C3A 1.994(5) . ?
Mo1A C2A 2.000(5) . ?
Mo1A C1A 1.934(5) . ?
Mo1B N5B 2.260(4) . ?
Mo1B N3B 2.244(4) . ?
Mo1B N1B 2.281(4) . ?
Mo1B C3B 1.987(5) . ?
Mo1B C2B 1.978(5) . ?
Mo1B C1B 1.955(4) . ?
Cl1B C1B 1.718(5) . ?
P1B C30B 1.827(4) . ?
P1B C20B 1.829(4) . ?
P1B C40B 1.842(5) . ?
P2A C70A 1.831(5) . ?
P2A C60A 1.850(5) . ?
P2A C50A 1.830(5) . ?
P2B C70B 1.853(4) . ?
P2B C50B 1.821(5) . ?
P2B C60B 1.834(5) . ?
P1A C30A 1.833(4) . ?
P1A C20A 1.830(5) . ?
P1A C40A 1.836(5) . ?
Cl1A C1A 1.718(5) . ?
O2A C3A 1.167(6) . ?
N5A N6A 1.381(5) . ?
N5A C15A 1.338(6) . ?
N3A N4A 1.370(5) . ?
N3A C10A 1.340(5) . ?
N5B N6B 1.372(5) . ?
N5B C15B 1.339(6) . ?
N4A C12A 1.345(6) . ?
N4A B1A 1.546(6) . ?
N3B N4B 1.371(5) . ?
N3B C10B 1.341(6) . ?
N2B N1B 1.379(5) . ?
N2B C7B 1.355(6) . ?
N2B B1B 1.539(6) . ?
O2B C3B 1.152(6) . ?
O1A C2A 1.139(6) . ?
N1A N2A 1.373(5) . ?
N1A C5A 1.343(6) . ?
O1B C2B 1.162(6) . ?
N6B C17B 1.362(6) . ?
N6B B1B 1.534(6) . ?
N2A C7A 1.355(6) . ?
N2A B1A 1.536(6) . ?
N1B C5B 1.342(6) . ?
N6A C17A 1.345(6) . ?
N6A B1A 1.536(6) . ?
N4B B1B 1.550(6) . ?
N4B C12B 1.349(6) . ?
C30B C31B 1.386(7) . ?
C30B C35B 1.395(6) . ?
C30A C31A 1.395(6) . ?
C30A C35A 1.401(6) . ?
C65B H65B 0.9300 . ?
C65B C60B 1.394(7) . ?
C65B C64B 1.381(8) . ?
C31B H31B 0.9300 . ?
C31B C32B 1.393(7) . ?
C70A C75A 1.384(6) . ?
C70A C71A 1.400(7) . ?
C70B C71B 1.393(7) . ?
C70B C75B 1.398(7) . ?
C21B H21B 0.9300 . ?
C21B C20B 1.398(6) . ?
C21B C22B 1.380(7) . ?
C10A C9A 1.497(7) . ?
C10A C11A 1.395(7) . ?
C31A H31A 0.9300 . ?
C31A C32A 1.391(7) . ?
C20A C25A 1.395(7) . ?
C20A C21A 1.395(7) . ?
C14B H14A 0.9600 . ?
C14B H14B 0.9600 . ?
C14B H14C 0.9600 . ?
C14B C15B 1.495(7) . ?
C60A C65A 1.405(7) . ?
C60A C61A 1.378(7) . ?
C25B H25B 0.9300 . ?
C25B C20B 1.395(7) . ?
C25B C24B 1.381(7) . ?
C10B C9B 1.482(7) . ?
C10B C11B 1.406(7) . ?
C6B H6B 0.9300 . ?
C6B C5B 1.384(6) . ?
C6B C7B 1.371(7) . ?
C75A H75A 0.9300 . ?
C75A C74A 1.392(7) . ?
C15B C16B 1.401(7) . ?
C35A H35A 0.9300 . ?
C35A C34A 1.395(7) . ?
C9A H9AA 0.9600 . ?
C9A H9AB 0.9600 . ?
C9A H9AC 0.9600 . ?
C50B C51B 1.388(7) . ?
C50B C55B 1.397(6) . ?
C4B H4BA 0.9600 . ?
C4B H4BB 0.9600 . ?
C4B H4BC 0.9600 . ?
C4B C5B 1.500(6) . ?
C41A H41A 0.9300 . ?
C41A C42A 1.388(7) . ?
C41A C40A 1.388(7) . ?
C41B H41B 0.9300 . ?
C41B C40B 1.394(6) . ?
C41B C42B 1.389(7) . ?
C6A H6A 0.9300 . ?
C6A C7A 1.373(7) . ?
C6A C5A 1.398(6) . ?
C65A H65A 0.9300 . ?
C65A C64A 1.390(7) . ?
C40B C45B 1.397(7) . ?
C51B H51B 0.9300 . ?
C51B C52B 1.385(7) . ?
C50A C51A 1.388(7) . ?
C50A C55A 1.397(7) . ?
C17A C16A 1.376(7) . ?
C17A C18A 1.497(7) . ?
C71A H71A 0.9300 . ?
C71A C72A 1.382(7) . ?
C51A H51A 0.9300 . ?
C51A C52A 1.379(7) . ?
C55B H55B 0.9300 . ?
C55B C54B 1.393(8) . ?
C7A C8A 1.498(7) . ?
C60B C61B 1.385(8) . ?
C35B H35B 0.9300 . ?
C35B C34B 1.389(7) . ?
C25A H25A 0.9300 . ?
C25A C24A 1.394(8) . ?
C5A C4A 1.493(7) . ?
C42A H42A 0.9300 . ?
C42A C43A 1.379(7) . ?
C71B H71B 0.9300 . ?
C71B C72B 1.386(7) . ?
C16B H16B 0.9300 . ?
C16B C17B 1.380(7) . ?
C32A H32A 0.9300 . ?
C32A C33A 1.385(7) . ?
C23B H23B 0.9300 . ?
C23B C22B 1.378(8) . ?
C23B C24B 1.381(7) . ?
C16A H16A 0.9300 . ?
C16A C15A 1.394(7) . ?
C21A H21A 0.9300 . ?
C21A C22A 1.382(7) . ?
C7B C8B 1.498(7) . ?
C40A C45A 1.412(6) . ?
C4A H4AA 0.9600 . ?
C4A H4AB 0.9600 . ?
C4A H4AC 0.9600 . ?
C75B H75B 0.9300 . ?
C75B C74B 1.390(7) . ?
C15A C14A 1.494(7) . ?
C22B H22B 0.9300 . ?
C17B C18B 1.497(7) . ?
C33A H33A 0.9300 . ?
C33A C34A 1.383(7) . ?
C9B H9BA 0.9600 . ?
C9B H9BB 0.9600 . ?
C9B H9BC 0.9600 . ?
C64B H64B 0.9300 . ?
C64B C63B 1.371(10) . ?
C11A H11A 0.9300 . ?
C11A C12A 1.379(7) . ?
C61A H61A 0.9300 . ?
C61A C62A 1.397(7) . ?
C73A H73A 0.9300 . ?
C73A C72A 1.375(9) . ?
C73A C74A 1.383(9) . ?
C11B H11B 0.9300 . ?
C11B C12B 1.385(7) . ?
C12A C13A 1.497(7) . ?
C72B H72B 0.9300 . ?
C72B C73B 1.380(8) . ?
C73B H73B 0.9300 . ?
C73B C74B 1.379(8) . ?
C42B H42B 0.9300 . ?
C42B C43B 1.377(9) . ?
C72A H72A 0.9300 . ?
C52A H52A 0.9300 . ?
C52A C53A 1.372(8) . ?
C24A H24A 0.9300 . ?
C24A C23A 1.377(9) . ?
C45A H45A 0.9300 . ?
C45A C44A 1.383(7) . ?
C32B H32B 0.9300 . ?
C32B C33B 1.368(8) . ?
C53A H53A 0.9300 . ?
C53A C54A 1.380(8) . ?
C34A H34A 0.9300 . ?
B1A H1A 1.1500 . ?
C55A H55A 0.9300 . ?
C55A C54A 1.393(7) . ?
C8A H8AA 0.9600 . ?
C8A H8AB 0.9600 . ?
C8A H8AC 0.9600 . ?
C53B H53B 0.9300 . ?
C53B C54B 1.375(9) . ?
C53B C52B 1.373(8) . ?
B1B H1B 1.1500 . ?
C54B H54B 0.9300 . ?
C52B H52B 0.9300 . ?
C43A H43A 0.9300 . ?
C43A C44A 1.387(8) . ?
C24B H24B 0.9300 . ?
C45B H45B 0.9300 . ?
C45B C44B 1.388(7) . ?
C12B C13B 1.502(7) . ?
C34B H34B 0.9300 . ?
C34B C33B 1.377(9) . ?
C33B H33B 0.9300 . ?
C18A H18D 0.9600 . ?
C18A H18E 0.9600 . ?
C18A H18F 0.9600 . ?
C8B H8BA 0.9600 . ?
C8B H8BB 0.9600 . ?
C8B H8BC 0.9600 . ?
C74A H74A 0.9300 . ?
C54A H54A 0.9300 . ?
C74B H74B 0.9300 . ?
C44A H44A 0.9300 . ?
C23A H23A 0.9300 . ?
C23A C22A 1.399(8) . ?
C62A H62A 0.9300 . ?
C62A C63A 1.386(8) . ?
C63A H63A 0.9300 . ?
C63A C64A 1.379(8) . ?
C64A H64A 0.9300 . ?
C22A H22A 0.9300 . ?
C43B H43B 0.9300 . ?
C43B C44B 1.383(9) . ?
C18B H18A 0.9600 . ?
C18B H18B 0.9600 . ?
C18B H18C 0.9600 . ?
C44B H44B 0.9300 . ?
C13B H13A 0.9600 . ?
C13B H13B 0.9600 . ?
C13B H13C 0.9600 . ?
C14A H14D 0.9600 . ?
C14A H14E 0.9600 . ?
C14A H14F 0.9600 . ?
C61B H61B 0.9300 . ?
C61B C62B 1.398(8) . ?
C13A H13D 0.9600 . ?
C13A H13E 0.9600 . ?
C13A H13F 0.9600 . ?
C63B H63B 0.9300 . ?
C63B C62B 1.399(10) . ?
C81 N8 1.139(12) . ?
C81 C80 1.440(12) . ?
N9 C83 1.146(11) . ?
C80 H80A 0.9600 . ?
C80 H80B 0.9600 . ?
C80 H80C 0.9600 . ?
C62B H62B 0.9300 . ?
C83 C82 1.413(13) . ?
C82 H82A 0.9600 . ?
C82 H82B 0.9600 . ?
C82 H82C 0.9600 . ?
N10 C85 1.23(4) . ?
C85 C84 1.52(5) . ?
C84 H84A 0.9600 . ?
C84 H84B 0.9600 . ?
C84 H84C 0.9600 . ?

loop_
_exptl_oxdiff_crystal_face_indexfrac_h
_exptl_oxdiff_crystal_face_indexfrac_k
_exptl_oxdiff_crystal_face_indexfrac_l
_exptl_oxdiff_crystal_face_x
_exptl_oxdiff_crystal_face_y
_exptl_oxdiff_crystal_face_z
2.2742 13.4644 3.4698 -0.7261 0.6876 -0.0090
6.7727 -0.1379 7.0892 -0.0411 0.0357 0.9985
-6.6763 0.7501 -6.9388 0.0082 -0.0045 -1.0000
-5.9254 3.9933 -5.8901 -0.1682 0.1624 -0.9723
1.1613 0.0303 14.7611 -0.5147 -0.6745 0.5292
0.6004 -0.2944 -14.5917 0.5778 0.7560 -0.3076
-7.0943 1.0932 1.4325 -0.3343 -0.4331 -0.8370
7.2145 -1.0723 1.3682 0.2327 0.3000 0.9251
-2.8754 -12.7340 -0.6988 0.5672 -0.8235 -0.0092
-1.3210 7.3123 13.8875 -0.9234 -0.3836 0.0093
